data_9000172
loop_
_publ_author_name
'Araki, T.'
'Finney, J. J.'
'Zoltai, T.'

_publ_section_title
;
 The crystal structure of augelite
;
_journal_name_full 'American Mineralogist'
_journal_page_first 1096
_journal_page_last 1103
_journal_volume 53
_journal_year 1968
_chemical_formula_sum 'Al2 H3 O7 P'
_chemical_name_mineral Augelite
_space_group_IT_number 12
_symmetry_space_group_name_Hall '-C 2y'
_symmetry_space_group_name_H-M 'C 1 2/m 1'
_cell_angle_alpha 90
_cell_angle_beta 112.25
_cell_angle_gamma 90
_cell_formula_units_Z 4
_cell_length_a 13.124
_cell_length_b 7.988
_cell_length_c 5.066
_cell_volume 491.547
_database_code_amcsd 0000177
_exptl_crystal_density_diffrn 2.702
_cod_original_formula_sum 'Al2 P O7 H3'
_cod_database_code 9000172

loop_
_space_group_symop_operation_xyz
x,y,z
1/2+x,1/2+y,z
x,-y,z
1/2+x,1/2-y,z
-x,y,-z
1/2-x,1/2+y,-z
-x,-y,-z
1/2-x,1/2-y,-z

loop_
_atom_site_aniso_label
_atom_site_aniso_U_11
_atom_site_aniso_U_22
_atom_site_aniso_U_33
_atom_site_aniso_U_12
_atom_site_aniso_U_13
_atom_site_aniso_U_23
Al1 0.00710 0.00440 0.00639 0.00000 0.00415 0.00000
Al2 0.00553 0.00601 0.00265 0.00000 0.00185 0.00000
P 0.00419 0.00407 0.00120 0.00000 0.00118 0.00000
O1 0.01024 0.01500 0.00698 0.00000 0.00499 0.00000
O2 0.00942 0.03320 0.00297 0.00000 0.00225 0.00000
O3 0.02093 0.01516 0.02288 -0.01131 0.01472 -0.01233
O-H1 0.00942 0.00918 0.00409 0.00000 0.00164 0.00000
O-H2 0.01218 0.00882 0.01203 0.00251 0.00767 0.00275

loop_
_atom_site_label
_atom_site_fract_x
_atom_site_fract_y
_atom_site_fract_z
_atom_site_type_symbol
_atom_site_attached_hydrogens
Al1 0.00000 0.19890 0.00000 Al 0
Al2 0.18890 0.00000 0.97920 Al 0
P 0.35280 0.00000 0.62780 P 0
O1 0.25760 0.00000 0.73220 O 0
O2 0.30380 0.00000 0.30030 O 0
O3 0.42150 0.15630 0.71700 O 0
O-H1 0.08530 0.00000 0.19800 O 1
O-H2 0.10710 0.18130 0.84310 O 1

loop_
_cod_changelog_entry_id
_cod_changelog_entry_author
_cod_changelog_entry_date
_cod_changelog_entry_text
1
;cod-tools version 3.8.0
Id: cif_guess_AMCSD_atom_types 9574 2023-05-10 09:00:05Z saulius
;
2023-05-10T18:45:51+03:00
;Derived atom types and hydrogen counts
from atom names that follow the AMCSD naming convention
(Wat == water, O-H == hydroxyl).
;
2
;cod-tools version 3.10.1
Id: cif_fix_AMCSD_aniso_labels 10200 2024-08-01 14:09:44Z saulius
;
2024-08-02T12:19:41+03:00
;Changed the following '_atom_site_aniso_label' values:
'OH1' -> 'O-H1'
'OH2' -> 'O-H2'
;

loop_
_cod_related_entry_id
_cod_related_entry_database
_cod_related_entry_code
1 AMCSD 0000177
